data_4084167
loop_
_publ_author_name
'Yasuda, Makoto'
'Nagano, Yoshitaka'
'Yunoki, Hiroshi'
'Tsuruwa, Kensuke'
'Baba, Akio'

_publ_section_title
;
 Chiral Transfer in the Reaction of Aminoallylic Stannanes with Carbonyls
 in Two Different Modes using Tin(II) and Indium(III) Halides for the
 Synthesis of Each Enantiomer
;
_journal_issue 15
_journal_name_full Organometallics
_journal_page_first 3924
_journal_paper_doi 10.1021/om500768e
_journal_volume 33
_journal_year 2014
_chemical_absolute_configuration 'CHOOSE rm ad rmad syn or unk'
_chemical_formula_moiety 'C28 H31 N O5'
_chemical_formula_sum 'C28 H31 N O5'
_chemical_formula_weight 461.56
_space_group_IT_number 18
_symmetry_cell_setting orthorhombic
_symmetry_Int_Tables_number 18
_symmetry_space_group_name_Hall 'P 2 2ab'
_symmetry_space_group_name_H-M 'P 21 21 2'
_atom_sites_solution_hydrogens geom
_atom_sites_solution_primary direct
_atom_sites_solution_secondary difmap
_cell_angle_alpha 90.0000
_cell_angle_beta 90.0000
_cell_angle_gamma 90.0000
_cell_formula_units_Z 4
_cell_length_a 13.9438(2)
_cell_length_b 19.1854(3)
_cell_length_c 9.21828(10)
_cell_measurement_reflns_used 25694
_cell_measurement_temperature 123
_cell_measurement_theta_max 71.72
_cell_measurement_theta_min 3.17
_cell_volume 2466.05(6)
_computing_cell_refinement 'RAPID AUTO'
_computing_data_collection 'RAPID AUTO (Rigaku, ????)'
_computing_data_reduction 'RAPID AUTO'
_computing_molecular_graphics 'CrystalStructure 4.0'
_computing_publication_material 'CrystalStructure 4.0 (Rigaku, 2010)'
_computing_structure_refinement 'CRYSTALS (Carruthers, et al., 1999)'
_computing_structure_solution 'SIR92 (Altomare, et al., 1994)'
_diffrn_ambient_temperature 123
_diffrn_detector_area_resol_mean 10.000
_diffrn_measured_fraction_theta_full 0.996
_diffrn_measured_fraction_theta_max 0.996
_diffrn_measurement_device_type 'Rigaku R-AXIS RAPID'
_diffrn_measurement_method \w
_diffrn_radiation_type 'Cu K\a'
_diffrn_radiation_wavelength 1.54187
_diffrn_reflns_av_R_equivalents 0.0326
_diffrn_reflns_limit_h_max 16
_diffrn_reflns_limit_h_min -16
_diffrn_reflns_limit_k_max 23
_diffrn_reflns_limit_k_min -23
_diffrn_reflns_limit_l_max 10
_diffrn_reflns_limit_l_min -10
_diffrn_reflns_number 27747
_diffrn_reflns_theta_full 68.25
_diffrn_reflns_theta_max 68.25
_diffrn_standards_number 0
_exptl_absorpt_coefficient_mu 0.688
_exptl_absorpt_correction_T_max 0.934
_exptl_absorpt_correction_T_min 0.654
_exptl_absorpt_correction_type multi-scan
_exptl_absorpt_process_details 'ABSCOR (Rigaku, 1995)'
_exptl_crystal_colour colorless
_exptl_crystal_density_diffrn 1.243
_exptl_crystal_density_method 'not measured'
_exptl_crystal_description prism
_exptl_crystal_F_000 984.00
_exptl_crystal_size_max 0.200
_exptl_crystal_size_mid 0.200
_exptl_crystal_size_min 0.100
_refine_diff_density_max 0.910
_refine_diff_density_min -0.647
_refine_ls_abs_structure_details 'Flack, H. D. (1983), Acta Cryst. A39, 876-881.  1932 Friedel Pairs'
_refine_ls_abs_structure_Flack 0.0(2)
_refine_ls_extinction_method none
_refine_ls_goodness_of_fit_ref 1.006
_refine_ls_hydrogen_treatment constr
_refine_ls_number_parameters 332
_refine_ls_number_reflns 4174
_refine_ls_R_factor_gt 0.0417
_refine_ls_shift/su_max 0.004
_refine_ls_structure_factor_coef F
_refine_ls_weighting_details
;
    Chebychev polynomial with 3 parameters (Carruthers & Watkin, 1979)
    1.8494    0.8460    0.7385
;
_refine_ls_weighting_scheme calc
_refine_ls_wR_factor_ref 0.0478
_reflns_number_gt 3861
_reflns_number_total 4501
_reflns_threshold_expression F>2.0\s(F)
_cod_data_source_file om500768e_si_006.cif
_cod_data_source_block 639
_cod_depositor_comments 'Adding full bibliography for 4084164--4084171.cif.'
_cod_database_code 4084167

loop_
_symmetry_equiv_pos_site_id
_symmetry_equiv_pos_as_xyz
1 +X,+Y,+Z
2 1/2+X,1/2-Y,-Z
3 1/2-X,1/2+Y,-Z
4 -X,-Y,+Z

loop_
_atom_site_label
_atom_site_type_symbol
_atom_site_fract_x
_atom_site_fract_y
_atom_site_fract_z
_atom_site_U_iso_or_equiv
_atom_site_adp_type
_atom_site_occupancy
_atom_site_symmetry_multiplicity
_atom_site_calc_flag
_atom_site_refinement_flags
O1 O 0.15388(10) 0.22135(7) 1.20251(17) 0.0401(4) Uani 1.0 4 d .
O2 O 0.34006(9) 0.40739(7) 0.84418(16) 0.0349(4) Uani 1.0 4 d .
O3 O -0.07832(10) 0.21650(8) 1.04872(18) 0.0432(5) Uani 1.0 4 d .
O4 O 0.21911(11) 0.38737(7) 1.08478(15) 0.0380(4) Uani 1.0 4 d .
O5 O 0.0000 0.0000 0.2000(18) 0.388(8) Uiso 1.0 2 d .
N5 N 0.05592(12) 0.28160(9) 1.01368(18) 0.0336(5) Uani 1.0 4 d .
C6 C 0.23911(13) 0.41833(10) 0.8372(3) 0.0308(5) Uani 1.0 4 d .
C7 C 0.08198(15) 0.35031(10) 0.7987(3) 0.0359(6) Uani 1.0 4 d .
C8 C 0.02317(15) 0.31910(11) 0.8929(3) 0.0365(6) Uani 1.0 4 d .
C9 C 0.18919(14) 0.34779(10) 0.7961(3) 0.0329(5) Uani 1.0 4 d .
C10 C 0.13325(15) 0.50430(11) 0.6979(3) 0.0355(6) Uani 1.0 4 d .
C11 C 0.00539(14) 0.23116(10) 1.0798(3) 0.0334(5) Uani 1.0 4 d .
C12 C 0.24875(15) 0.51120(10) 1.0386(2) 0.0334(5) Uani 1.0 4 d .
C13 C 0.27709(17) 0.53102(11) 0.5003(3) 0.0403(6) Uani 1.0 4 d .
C14 C 0.06009(14) 0.19149(10) 1.1964(3) 0.0347(5) Uani 1.0 4 d .
C15 C 0.20240(15) 0.44427(10) 0.9864(2) 0.0326(5) Uani 1.0 4 d .
C16 C 0.00048(15) 0.13067(11) 1.4199(3) 0.0385(6) Uani 1.0 4 d .
C17 C 0.29386(15) 0.48724(10) 0.6181(3) 0.0354(6) Uani 1.0 4 d .
C18 C 0.22211(14) 0.47266(9) 0.7184(3) 0.0298(5) Uani 1.0 4 d .
C19 C -0.01805(16) 0.25434(12) 1.4059(3) 0.0430(6) Uani 1.0 4 d .
C20 C 0.11623(16) 0.54718(11) 0.5795(3) 0.0396(6) Uani 1.0 4 d .
C21 C 0.22205(16) 0.17960(13) 1.2785(3) 0.0501(7) Uani 1.0 4 d .
C22 C -0.03984(17) 0.13153(13) 1.5582(3) 0.0459(7) Uani 1.0 4 d .
C23 C 0.34442(17) 0.51371(12) 1.0802(3) 0.0447(6) Uani 1.0 4 d .
C24 C 0.01169(14) 0.19209(11) 1.3432(3) 0.0346(5) Uani 1.0 4 d .
C25 C 0.2351(2) 0.63383(11) 1.0997(3) 0.0511(7) Uani 1.0 4 d .
C26 C 0.18771(17) 0.56027(11) 0.4798(3) 0.0396(6) Uani 1.0 4 d .
C27 C 0.22250(17) 0.32094(12) 0.6473(3) 0.0449(6) Uani 1.0 4 d .
C28 C -0.05776(18) 0.25503(13) 1.5428(3) 0.0487(7) Uani 1.0 4 d .
C29 C 0.3299(2) 0.63504(12) 1.1403(3) 0.0510(7) Uani 1.0 4 d .
C30 C 0.1791(2) 0.39864(12) 1.2248(3) 0.0520(7) Uani 1.0 4 d .
C31 C 0.19477(18) 0.57210(11) 1.0483(3) 0.0422(6) Uani 1.0 4 d .
C32 C -0.06884(17) 0.19342(13) 1.6197(3) 0.0482(7) Uani 1.0 4 d .
C33 C 0.38406(18) 0.57534(13) 1.1301(3) 0.0508(7) Uani 1.0 4 d .
H1 H 0.0530 0.3771 0.7268 0.0431 Uiso 1.0 4 calc R
H2 H -0.0427 0.3217 0.8776 0.0438 Uiso 1.0 4 calc R
H3 H 0.0846 0.4960 0.7648 0.0426 Uiso 1.0 4 calc R
H4 H 0.3262 0.5409 0.4353 0.0483 Uiso 1.0 4 calc R
H5 H 0.0209 0.0890 1.3788 0.0461 Uiso 1.0 4 calc R
H6 H 0.3540 0.4672 0.6309 0.0425 Uiso 1.0 4 calc R
H7 H -0.0120 0.2956 1.3538 0.0519 Uiso 1.0 4 calc R
H8 H 0.0563 0.5678 0.5679 0.0478 Uiso 1.0 4 calc R
H9 H -0.0481 0.0901 1.6089 0.0550 Uiso 1.0 4 calc R
H10 H 0.3818 0.4737 1.0733 0.0538 Uiso 1.0 4 calc R
H11 H 0.1982 0.6740 1.1081 0.0615 Uiso 1.0 4 calc R
H12 H 0.1754 0.5881 0.3994 0.0474 Uiso 1.0 4 calc R
H13 H -0.0771 0.2969 1.5844 0.0583 Uiso 1.0 4 calc R
H14 H 0.3575 0.6763 1.1729 0.0612 Uiso 1.0 4 calc R
H15 H 0.1310 0.5714 1.0185 0.0507 Uiso 1.0 4 calc R
H16 H -0.0949 0.1940 1.7126 0.0580 Uiso 1.0 4 calc R
H17 H 0.4481 0.5765 1.1581 0.0609 Uiso 1.0 4 calc R
H18 H 0.2241 0.1335 1.2381 0.0602 Uiso 1.0 4 calc R
H19 H 0.2843 0.2007 1.2708 0.0602 Uiso 1.0 4 calc R
H20 H 0.2039 0.1769 1.3788 0.0601 Uiso 1.0 4 calc R
H21 H 0.2912 0.3222 0.6405 0.0539 Uiso 1.0 4 calc R
H22 H 0.2007 0.2739 0.6347 0.0538 Uiso 1.0 4 calc R
H23 H 0.1953 0.3499 0.5731 0.0541 Uiso 1.0 4 calc R
H24 H 0.1822 0.3565 1.2809 0.0623 Uiso 1.0 4 calc R
H25 H 0.2145 0.4347 1.2733 0.0624 Uiso 1.0 4 calc R
H26 H 0.1134 0.4127 1.2148 0.0625 Uiso 1.0 4 calc R
H27 H 0.2092 0.3131 0.8681 0.0391 Uiso 1.0 4 calc R
H28 H 0.0664 0.1430 1.1645 0.0417 Uiso 1.0 4 calc R
H29 H 0.1331 0.4518 0.9795 0.0389 Uiso 1.0 4 calc R
H30 H 0.3506 0.3702 0.8851 0.0422 Uiso 1.0 4 calc R
H31 H 0.1164 0.2922 1.0499 0.0406 Uiso 1.0 4 calc R

loop_
_atom_site_aniso_label
_atom_site_aniso_U_11
_atom_site_aniso_U_22
_atom_site_aniso_U_33
_atom_site_aniso_U_12
_atom_site_aniso_U_13
_atom_site_aniso_U_23
O1 0.0310(7) 0.0399(8) 0.0494(9) -0.0013(6) -0.0032(7) 0.0088(7)
O2 0.0295(7) 0.0335(7) 0.0417(8) 0.0025(6) 0.0023(6) 0.0045(6)
O3 0.0356(8) 0.0446(9) 0.0495(10) -0.0078(7) -0.0050(7) 0.0099(7)
O4 0.0521(9) 0.0318(7) 0.0300(8) -0.0033(6) -0.0005(7) 0.0052(6)
N5 0.0337(9) 0.0332(8) 0.0339(10) -0.0038(7) -0.0008(7) 0.0037(7)
C6 0.0289(9) 0.0312(10) 0.0323(11) -0.0008(8) 0.0022(8) 0.0018(8)
C7 0.0397(11) 0.0323(10) 0.0357(12) -0.0035(9) -0.0043(9) 0.0046(9)
C8 0.0350(11) 0.0330(10) 0.0414(12) -0.0014(8) -0.0047(9) 0.0014(9)
C9 0.0362(11) 0.0304(9) 0.0322(11) -0.0013(8) 0.0019(9) 0.0014(8)
C10 0.0343(10) 0.0362(10) 0.0361(11) 0.0006(9) 0.0022(9) 0.0027(9)
C11 0.0348(10) 0.0299(10) 0.0356(11) -0.0007(8) 0.0017(9) -0.0010(9)
C12 0.0391(11) 0.0322(10) 0.0289(10) -0.0006(9) 0.0029(8) 0.0024(8)
C13 0.0485(13) 0.0384(11) 0.0339(12) -0.0043(10) 0.0068(10) 0.0010(9)
C14 0.0326(10) 0.0306(9) 0.0410(12) -0.0008(8) 0.0019(9) 0.0035(9)
C15 0.0355(10) 0.0296(9) 0.0327(11) -0.0002(8) -0.0005(9) 0.0041(8)
C16 0.0385(11) 0.0386(11) 0.0383(12) -0.0011(9) -0.0031(10) 0.0030(10)
C17 0.0355(11) 0.0318(10) 0.0389(12) 0.0006(8) 0.0047(9) 0.0006(9)
C18 0.0326(10) 0.0262(9) 0.0305(10) 0.0000(8) 0.0003(8) -0.0008(8)
C19 0.0447(12) 0.0388(12) 0.0455(13) -0.0072(9) 0.0034(10) -0.0012(10)
C20 0.0414(11) 0.0355(11) 0.0420(12) 0.0035(9) -0.0024(10) 0.0032(10)
C21 0.0379(12) 0.0516(13) 0.0608(16) 0.0066(10) -0.0049(11) 0.0109(12)
C22 0.0478(13) 0.0516(13) 0.0384(13) -0.0077(11) -0.0058(10) 0.0091(11)
C23 0.0460(12) 0.0422(12) 0.0457(13) -0.0022(10) -0.0039(11) -0.0060(11)
C24 0.0315(10) 0.0349(10) 0.0373(11) -0.0033(8) -0.0017(9) 0.0004(9)
C25 0.0791(18) 0.0311(11) 0.0433(14) 0.0047(11) 0.0032(13) -0.0008(10)
C26 0.0525(13) 0.0355(11) 0.0307(11) -0.0016(10) -0.0025(10) 0.0030(9)
C27 0.0537(14) 0.0382(11) 0.0428(13) -0.0059(10) 0.0070(11) -0.0050(10)
C28 0.0549(14) 0.0473(13) 0.0440(14) -0.0069(11) 0.0049(11) -0.0115(11)
C29 0.0764(18) 0.0377(12) 0.0389(13) -0.0205(12) 0.0065(12) -0.0018(10)
C30 0.0848(19) 0.0418(12) 0.0295(12) -0.0146(12) 0.0092(12) -0.0002(10)
C31 0.0526(13) 0.0349(11) 0.0391(13) 0.0036(10) -0.0019(10) -0.0007(9)
C32 0.0521(14) 0.0607(14) 0.0319(13) -0.0097(12) 0.0003(10) -0.0029(11)
C33 0.0506(14) 0.0558(15) 0.0459(14) -0.0168(11) -0.0003(11) -0.0080(11)

loop_
_atom_type_symbol
_atom_type_description
_atom_type_scat_dispersion_real
_atom_type_scat_dispersion_imag
_atom_type_scat_source
C C 0.0181 0.0091
;
International Tables for Crystallography
(1992, Vol. C, Tables 4.2.6.8 and 6.1.1.4)
;
N N 0.0311 0.0180
;
International Tables for Crystallography
(1992, Vol. C, Tables 4.2.6.8 and 6.1.1.4)
;
O O 0.0492 0.0322
;
International Tables for Crystallography
(1992, Vol. C, Tables 4.2.6.8 and 6.1.1.4)
;
H H 0.0000 0.0000
;
International Tables for Crystallography
(1992, Vol. C, Table 6.1.1.4)
;

loop_
_geom_angle_atom_site_label_1
_geom_angle_atom_site_label_2
_geom_angle_atom_site_label_3
_geom_angle
_geom_angle_publ_flag
C14 O1 C21 113.82(16) yes
C15 O4 C30 113.15(16) yes
C8 N5 C11 123.99(18) yes
O2 C6 C9 108.80(15) yes
O2 C6 C15 109.49(16) yes
O2 C6 C18 106.60(15) yes
C9 C6 C15 110.19(16) yes
C9 C6 C18 110.24(16) yes
C15 C6 C18 111.42(16) yes
C8 C7 C9 127.54(19) yes
N5 C8 C7 123.11(19) yes
C6 C9 C7 114.31(16) yes
C6 C9 C27 111.77(17) yes
C7 C9 C27 109.10(18) yes
C18 C10 C20 121.2(2) yes
O3 C11 N5 123.72(19) yes
O3 C11 C14 121.58(18) yes
N5 C11 C14 114.69(17) yes
C15 C12 C23 121.77(19) yes
C15 C12 C31 120.04(19) yes
C23 C12 C31 118.2(2) yes
C17 C13 C26 120.2(2) yes
O1 C14 C11 106.60(16) yes
O1 C14 C24 111.75(17) yes
C11 C14 C24 113.87(17) yes
O4 C15 C6 105.21(15) yes
O4 C15 C12 111.96(16) yes
C6 C15 C12 114.38(17) yes
C22 C16 C24 120.2(2) yes
C13 C17 C18 121.3(2) yes
C6 C18 C10 122.13(18) yes
C6 C18 C17 120.10(17) yes
C10 C18 C17 117.52(18) yes
C24 C19 C28 120.6(3) yes
C10 C20 C26 120.6(2) yes
C16 C22 C32 120.4(3) yes
C12 C23 C33 120.3(3) yes
C14 C24 C16 120.10(19) yes
C14 C24 C19 120.79(19) yes
C16 C24 C19 119.0(2) yes
C29 C25 C31 119.7(3) yes
C13 C26 C20 119.2(2) yes
C19 C28 C32 120.3(3) yes
C25 C29 C33 119.7(3) yes
C12 C31 C25 121.1(3) yes
C22 C32 C28 119.5(3) yes
C23 C33 C29 121.0(3) yes
C6 O2 H30 108.995 no
C8 N5 H31 117.919 no
C11 N5 H31 118.093 no
C8 C7 H1 116.353 no
C9 C7 H1 116.104 no
N5 C8 H2 118.004 no
C7 C8 H2 118.882 no
C6 C9 H27 107.169 no
C7 C9 H27 107.156 no
C27 C9 H27 106.948 no
C18 C10 H3 118.934 no
C20 C10 H3 119.906 no
C17 C13 H4 120.098 no
C26 C13 H4 119.652 no
O1 C14 H28 108.095 no
C11 C14 H28 107.906 no
C24 C14 H28 108.412 no
O4 C15 H29 108.268 no
C6 C15 H29 108.419 no
C12 C15 H29 108.397 no
C22 C16 H5 120.407 no
C24 C16 H5 119.364 no
C13 C17 H6 119.976 no
C18 C17 H6 118.755 no
C24 C19 H7 119.305 no
C28 C19 H7 120.092 no
C10 C20 H8 119.760 no
C26 C20 H8 119.647 no
O1 C21 H18 110.215 no
O1 C21 H19 109.207 no
O1 C21 H20 109.065 no
H18 C21 H19 109.442 no
H18 C21 H20 109.450 no
H19 C21 H20 109.445 no
C16 C22 H9 119.977 no
C32 C22 H9 119.639 no
C12 C23 H10 119.394 no
C33 C23 H10 120.272 no
C29 C25 H11 119.787 no
C31 C25 H11 120.515 no
C13 C26 H12 120.682 no
C20 C26 H12 120.135 no
C9 C27 H21 110.569 no
C9 C27 H22 109.128 no
C9 C27 H23 108.793 no
H21 C27 H22 109.444 no
H21 C27 H23 109.446 no
H22 C27 H23 109.443 no
C19 C28 H13 120.163 no
C32 C28 H13 119.529 no
C25 C29 H14 120.031 no
C33 C29 H14 120.260 no
O4 C30 H24 110.024 no
O4 C30 H25 109.251 no
O4 C30 H26 109.245 no
H24 C30 H25 109.433 no
H24 C30 H26 109.437 no
H25 C30 H26 109.437 no
C12 C31 H15 119.037 no
C25 C31 H15 119.881 no
C22 C32 H16 120.323 no
C28 C32 H16 120.217 no
C23 C33 H17 119.751 no
C29 C33 H17 119.233 no

loop_
_geom_bond_atom_site_label_1
_geom_bond_atom_site_label_2
_geom_bond_distance
_geom_bond_publ_flag
O1 C14 1.429(3) yes
O1 C21 1.427(3) yes
O2 C6 1.425(3) yes
O3 C11 1.234(3) yes
O4 C15 1.438(3) yes
O4 C30 1.423(3) yes
N5 C8 1.402(3) yes
N5 C11 1.343(3) yes
C6 C9 1.568(3) yes
C6 C15 1.550(3) yes
C6 C18 1.530(3) yes
C7 C8 1.336(3) yes
C7 C9 1.496(3) yes
C9 C27 1.536(3) yes
C10 C18 1.393(3) yes
C10 C20 1.387(3) yes
C11 C14 1.522(3) yes
C12 C15 1.516(3) yes
C12 C23 1.389(4) yes
C12 C31 1.393(3) yes
C13 C17 1.392(3) yes
C13 C26 1.380(4) yes
C14 C24 1.512(3) yes
C16 C22 1.393(4) yes
C16 C24 1.383(3) yes
C17 C18 1.391(3) yes
C19 C24 1.390(4) yes
C19 C28 1.378(4) yes
C20 C26 1.379(4) yes
C22 C32 1.377(4) yes
C23 C33 1.384(4) yes
C25 C29 1.374(4) yes
C25 C31 1.394(4) yes
C28 C32 1.387(4) yes
C29 C33 1.375(4) yes
O2 H30 0.820 no
N5 H31 0.930 no
C7 H1 0.930 no
C8 H2 0.930 no
C9 H27 0.980 no
C10 H3 0.930 no
C13 H4 0.930 no
C14 H28 0.980 no
C15 H29 0.980 no
C16 H5 0.930 no
C17 H6 0.930 no
C19 H7 0.930 no
C20 H8 0.930 no
C21 H18 0.960 no
C21 H19 0.960 no
C21 H20 0.960 no
C22 H9 0.930 no
C23 H10 0.930 no
C25 H11 0.930 no
C26 H12 0.930 no
C27 H21 0.960 no
C27 H22 0.960 no
C27 H23 0.960 no
C28 H13 0.930 no
C29 H14 0.930 no
C30 H24 0.960 no
C30 H25 0.960 no
C30 H26 0.960 no
C31 H15 0.930 no
C32 H16 0.930 no
C33 H17 0.930 no

loop_
_geom_contact_atom_site_label_1
_geom_contact_atom_site_label_2
_geom_contact_distance
_geom_contact_publ_flag
_geom_contact_site_symmetry_2
O1 O3 3.536(2) no .
O1 O4 3.486(2) no .
O1 N5 2.496(3) no .
O1 C16 3.409(3) no .
O1 C19 3.109(3) no .
O1 C30 3.426(3) no .
O2 O4 2.813(2) no .
O2 C12 2.966(3) no .
O2 C17 2.666(3) no .
O2 C23 2.983(3) no .
O2 C27 2.955(3) no .
O3 C8 2.818(3) no .
O3 C19 3.475(3) no .
O3 C24 3.027(3) no .
O4 N5 3.119(3) no .
O4 C7 3.334(3) no .
O4 C8 3.508(3) no .
O4 C9 2.799(3) no .
O4 C23 2.988(3) no .
O4 C31 3.576(3) no .
N5 C9 3.015(3) no .
N5 C24 3.543(3) no .
N5 C30 3.432(3) no .
C6 C8 3.599(3) no .
C6 C23 3.244(3) no .
C6 C31 3.588(3) no .
C7 C10 3.178(3) no .
C7 C15 3.011(3) no .
C7 C18 3.142(3) no .
C8 C15 3.572(3) no .
C8 C27 3.585(4) no .
C9 C10 3.232(3) no .
C9 C17 3.461(3) no .
C10 C12 3.532(3) no .
C10 C13 2.758(3) no .
C10 C15 3.054(3) no .
C10 C31 3.586(3) no .
C11 C19 3.057(4) no .
C12 C18 3.065(3) no .
C12 C29 2.794(3) no .
C12 C30 2.925(3) no .
C16 C21 3.482(4) no .
C16 C28 2.763(4) no .
C17 C20 2.754(3) no .
C17 C27 3.353(3) no .
C18 C26 2.810(3) no .
C18 C27 2.984(3) no .
C19 C22 2.759(4) no .
C21 C24 3.003(3) no .
C23 C25 2.769(4) no .
C23 C30 3.459(4) no .
C24 C32 2.786(4) no .
C31 C33 2.746(4) no .
O1 C29 3.575(3) no 3_547
O2 O3 2.814(2) no 2_557
O2 O5 2.880(3) no 2_556
O2 C11 3.588(3) no 2_557
O2 C16 3.386(3) no 2_557
O2 C24 3.515(3) no 2_557
O3 O2 2.814(2) no 2_457
O5 O2 2.880(3) no 2_456
O5 O2 2.880(3) no 3_546
O5 C16 3.224(11) no 1_554
O5 C16 3.224(11) no 4_554
O5 C17 3.337(9) no 2_456
O5 C17 3.337(9) no 3_546
O5 C23 3.383(13) no 2_456
O5 C23 3.383(13) no 3_546
N5 C29 3.529(3) no 3_547
C7 C28 3.564(4) no 1_554
C11 O2 3.588(3) no 2_457
C11 C29 3.576(4) no 3_547
C13 C21 3.505(4) no 3_557
C16 O2 3.386(3) no 2_457
C16 O5 3.224(11) no 1_556
C17 O5 3.337(9) no 2_556
C21 C13 3.505(4) no 3_547
C21 C26 3.433(4) no 3_547
C23 O5 3.383(13) no 2_556
C24 O2 3.515(3) no 2_457
C26 C21 3.433(4) no 3_557
C28 C7 3.564(4) no 1_556
C29 O1 3.575(3) no 3_557
C29 N5 3.529(3) no 3_557
C29 C11 3.576(4) no 3_557
O1 H5 3.5404 no .
O1 H7 3.0535 no .
O1 H24 2.7211 no .
O1 H31 2.0249 no .
O2 H6 2.2851 no .
O2 H10 2.5333 no .
O2 H21 2.5805 no .
O2 H23 3.3964 no .
O2 H27 2.5786 no .
O2 H29 3.2582 no .
O3 H2 2.6096 no .
O3 H7 3.3268 no .
O3 H28 2.6833 no .
O3 H31 3.0798 no .
O4 H10 2.8107 no .
O4 H27 2.4569 no .
O4 H30 2.6186 no .
O4 H31 2.3422 no .
N5 H1 3.2169 no .
N5 H7 3.2861 no .
N5 H24 3.3520 no .
N5 H26 3.2259 no .
N5 H27 2.5948 no .
N5 H28 3.0046 no .
N5 H29 3.4532 no .
C6 H1 2.8972 no .
C6 H3 2.7026 no .
C6 H6 2.6578 no .
C6 H10 3.1342 no .
C6 H21 2.6859 no .
C6 H22 3.3842 no .
C6 H23 2.8324 no .
C6 H31 3.5531 no .
C7 H3 2.8119 no .
C7 H21 3.3053 no .
C7 H22 2.6783 no .
C7 H23 2.6113 no .
C7 H29 2.6611 no .
C7 H31 2.6146 no .
C8 H22 3.5414 no .
C8 H27 2.6059 no .
C8 H29 3.0776 no .
C9 H2 3.3565 no .
C9 H3 3.2077 no .
C9 H6 3.5846 no .
C9 H29 2.7311 no .
C9 H30 2.4336 no .
C9 H31 2.7643 no .
C10 H1 2.6983 no .
C10 H6 3.2192 no .
C10 H12 3.2411 no .
C10 H15 3.2238 no .
C10 H23 3.2929 no .
C10 H29 2.7840 no .
C11 H2 2.6345 no .
C11 H7 2.8229 no .
C12 H3 3.4198 no .
C12 H11 3.2650 no .
C12 H17 3.2420 no .
C12 H25 2.6574 no .
C12 H26 3.1259 no .
C12 H30 3.3667 no .
C13 H8 3.2186 no .
C14 H5 2.6451 no .
C14 H7 2.6654 no .
C14 H18 2.5713 no .
C14 H19 3.2052 no .
C14 H20 2.6310 no .
C14 H31 2.4852 no .
C15 H1 3.4244 no .
C15 H3 2.8028 no .
C15 H10 2.6864 no .
C15 H15 2.6508 no .
C15 H24 3.2063 no .
C15 H25 2.6559 no .
C15 H26 2.5177 no .
C15 H27 2.7435 no .
C15 H30 2.6758 no .
C15 H31 3.2078 no .
C16 H7 3.2273 no .
C16 H16 3.2440 no .
C16 H18 3.5402 no .
C16 H20 2.9955 no .
C16 H28 2.5384 no .
C17 H3 3.2201 no .
C17 H12 3.2466 no .
C17 H21 3.1728 no .
C17 H23 3.0002 no .
C17 H30 3.4243 no .
C18 H1 2.9879 no .
C18 H4 3.2611 no .
C18 H8 3.2555 no .
C18 H15 3.5854 no .
C18 H21 3.1261 no .
C18 H23 2.7347 no .
C18 H27 3.3618 no .
C18 H29 2.7376 no .
C18 H30 3.0712 no .
C19 H5 3.2288 no .
C19 H16 3.2370 no .
C19 H20 3.4411 no .
C19 H28 3.3018 no .
C20 H4 3.2184 no .
C21 H5 3.4278 no .
C21 H24 3.4396 no .
C21 H28 2.5119 no .
C21 H31 3.3583 no .
C22 H13 3.2239 no .
C23 H14 3.2394 no .
C23 H15 3.2249 no .
C23 H25 2.9578 no .
C23 H29 3.3099 no .
C23 H30 3.2895 no .
C24 H9 3.2444 no .
C24 H13 3.2434 no .
C24 H18 3.3122 no .
C24 H20 2.7151 no .
C25 H17 3.2123 no .
C26 H3 3.2387 no .
C26 H6 3.2409 no .
C27 H1 2.6981 no .
C27 H6 3.3556 no .
C27 H30 2.9810 no .
C28 H9 3.2260 no .
C29 H10 3.2382 no .
C29 H15 3.2312 no .
C30 H7 3.5240 no .
C30 H10 3.4662 no .
C30 H29 2.5628 no .
C30 H31 2.7446 no .
C31 H3 3.3651 no .
C31 H10 3.2276 no .
C31 H14 3.2351 no .
C31 H25 3.3653 no .
C31 H29 2.5426 no .
C32 H5 3.2422 no .
C32 H7 3.2375 no .
C33 H11 3.2157 no .
H1 H2 2.1999 no .
H1 H3 2.3492 no .
H1 H21 3.5729 no .
H1 H22 2.9793 no .
H1 H23 2.4924 no .
H1 H27 2.8176 no .
H1 H29 2.9546 no .
H1 H31 3.5073 no .
H2 H27 3.5162 no .
H2 H31 2.7866 no .
H3 H8 2.3127 no .
H3 H15 2.8262 no .
H3 H29 2.2564 no .
H4 H6 2.3235 no .
H4 H12 2.3147 no .
H5 H9 2.3285 no .
H5 H18 3.2316 no .
H5 H20 3.0595 no .
H5 H28 2.3196 no .
H6 H21 2.9175 no .
H6 H23 3.2008 no .
H6 H30 2.9930 no .
H7 H13 2.3118 no .
H7 H24 3.0253 no .
H7 H26 3.1218 no .
H7 H28 3.5795 no .
H7 H31 3.3255 no .
H8 H12 2.3060 no .
H9 H16 2.3062 no .
H10 H17 2.3142 no .
H10 H25 3.0660 no .
H10 H29 3.5990 no .
H10 H30 2.6724 no .
H11 H14 2.3013 no .
H11 H15 2.3302 no .
H13 H16 2.3134 no .
H14 H17 2.2980 no .
H15 H26 3.5496 no .
H15 H29 2.3218 no .
H18 H28 2.3079 no .
H19 H24 3.3125 no .
H19 H28 3.3789 no .
H19 H31 3.5646 no .
H20 H24 3.5745 no .
H20 H28 2.8286 no .
H21 H27 2.3959 no .
H21 H30 2.5722 no .
H22 H27 2.2829 no .
H23 H27 2.8161 no .
H24 H29 3.3959 no .
H24 H31 2.6265 no .
H25 H29 2.9546 no .
H26 H29 2.3112 no .
H26 H31 2.7674 no .
H27 H29 3.0434 no .
H27 H30 2.2607 no .
H27 H31 2.1543 no .
H28 H31 3.1306 no .
H29 H30 3.5228 no .
H29 H31 3.1393 no .
O1 H14 3.5708 no 3_547
O2 H5 3.2538 no 2_557
O2 H28 3.3014 no 2_557
O3 H11 2.7400 no 4_565
O3 H16 3.1372 no 1_554
O3 H21 3.4742 no 2_457
O3 H27 3.1133 no 2_457
O3 H30 2.0305 no 2_457
O4 H16 3.5572 no 2_558
O5 H5 2.3906 no 1_554
O5 H5 2.3906 no 4_554
O5 H6 2.6404 no 2_456
O5 H6 2.6404 no 3_546
O5 H10 3.0525 no 2_456
O5 H10 3.0525 no 3_546
O5 H28 2.9135 no 1_554
O5 H28 2.9135 no 4_554
O5 H30 3.3402 no 2_456
O5 H30 3.3402 no 3_546
N5 H14 2.9152 no 3_547
C7 H8 3.2736 no 4_565
C7 H13 3.1421 no 1_554
C7 H14 3.4536 no 3_547
C8 H13 3.1974 no 1_554
C8 H14 3.2624 no 3_547
C8 H15 3.2216 no 4_565
C8 H16 3.3514 no 1_554
C9 H14 3.3663 no 3_547
C10 H1 3.4640 no 4_565
C10 H3 3.0997 no 4_565
C10 H8 3.2155 no 4_565
C10 H18 3.2331 no 3_557
C11 H11 3.3818 no 4_565
C11 H14 3.1920 no 3_547
C11 H30 2.9236 no 2_457
C12 H18 3.4863 no 3_557
C13 H5 3.2271 no 3_557
C13 H9 3.5148 no 2_557
C13 H18 3.1121 no 3_557
C13 H20 3.0249 no 3_557
C13 H25 2.9251 no 1_554
C14 H30 3.2406 no 2_457
C16 H4 3.2540 no 3_547
C16 H6 2.8138 no 2_457
C16 H21 3.1055 no 2_457
C16 H30 3.5037 no 2_457
C17 H5 3.4866 no 2_557
C17 H5 3.2378 no 3_557
C17 H9 3.3817 no 2_557
C17 H18 3.1141 no 3_557
C17 H25 3.5133 no 1_554
C18 H18 3.2014 no 3_557
C19 H21 3.0687 no 2_457
C20 H1 3.0867 no 4_565
C20 H3 3.3829 no 4_565
C20 H8 3.2660 no 4_565
C20 H13 3.0412 no 4_564
C20 H18 3.2452 no 3_557
C20 H19 3.5359 no 3_557
C20 H20 3.5552 no 3_557
C21 H2 3.5826 no 2_557
C21 H13 3.1053 no 2_558
C21 H16 3.5212 no 2_558
C22 H4 3.4496 no 3_547
C22 H6 2.9693 no 2_457
C22 H17 3.0969 no 3_548
C22 H21 3.1134 no 2_457
C23 H4 3.3242 no 1_556
C23 H17 3.4467 no 4_665
C23 H28 3.5757 no 3_557
C24 H21 3.0906 no 2_457
C24 H30 3.3022 no 2_457
C25 H2 3.4821 no 4_565
C25 H12 3.0160 no 1_556
C25 H18 3.1652 no 3_557
C25 H27 3.5394 no 3_557
C26 H13 3.2891 no 4_564
C26 H18 3.2020 no 3_557
C26 H19 3.5632 no 3_557
C26 H20 2.9992 no 3_557
C26 H25 3.0931 no 1_554
C27 H14 3.4193 no 3_547
C27 H24 3.4918 no 1_554
C28 H1 3.2781 no 1_556
C28 H2 3.3471 no 1_556
C28 H8 3.4074 no 4_566
C28 H19 2.9199 no 2_458
C28 H21 3.0805 no 2_457
C29 H4 3.2650 no 1_556
C29 H12 3.3407 no 1_556
C29 H18 3.5681 no 3_557
C29 H22 3.4030 no 3_557
C29 H27 3.4612 no 3_557
C29 H28 3.1636 no 3_557
C29 H31 3.5672 no 3_557
C30 H23 3.3514 no 1_556
C31 H2 3.3356 no 4_565
C31 H12 3.2629 no 1_556
C31 H18 3.1042 no 3_557
C32 H2 3.4409 no 1_556
C32 H14 3.5278 no 3_548
C32 H17 3.4729 no 3_548
C32 H19 3.0562 no 2_458
C32 H21 3.1071 no 2_457
C33 H4 3.0004 no 1_556
C33 H9 3.3316 no 3_558
C33 H10 3.4378 no 4_665
C33 H28 3.0879 no 3_557
H1 C10 3.4640 no 4_565
H1 C20 3.0867 no 4_565
H1 C28 3.2781 no 1_554
H1 H3 3.1213 no 4_565
H1 H8 2.3650 no 4_565
H1 H13 2.7171 no 1_554
H2 C21 3.5826 no 2_457
H2 C25 3.4821 no 4_565
H2 C28 3.3471 no 1_554
H2 C31 3.3356 no 4_565
H2 C32 3.4409 no 1_554
H2 H8 3.5612 no 4_565
H2 H11 3.0372 no 4_565
H2 H13 2.7858 no 1_554
H2 H15 2.7229 no 4_565
H2 H16 2.9739 no 1_554
H2 H18 3.5291 no 2_457
H2 H19 2.8067 no 2_457
H3 C10 3.0997 no 4_565
H3 C20 3.3829 no 4_565
H3 H1 3.1213 no 4_565
H3 H3 2.3650 no 4_565
H3 H8 2.9415 no 4_565
H4 C16 3.2540 no 3_557
H4 C22 3.4496 no 3_557
H4 C23 3.3242 no 1_554
H4 C29 3.2650 no 1_554
H4 C33 3.0004 no 1_554
H4 H5 2.8868 no 3_557
H4 H9 3.0899 no 2_557
H4 H9 3.2593 no 3_557
H4 H14 3.5760 no 1_554
H4 H17 3.1435 no 1_554
H4 H18 3.5666 no 3_557
H4 H20 3.1510 no 3_557
H4 H25 2.9676 no 1_554
H5 O2 3.2538 no 2_457
H5 O5 2.3906 no 1_556
H5 C13 3.2271 no 3_547
H5 C17 3.4866 no 2_457
H5 C17 3.2378 no 3_547
H5 H4 2.8868 no 3_547
H5 H5 3.4623 no 4_555
H5 H6 2.5656 no 2_457
H5 H6 2.9168 no 3_547
H5 H30 3.4888 no 2_457
H6 O5 2.6404 no 2_556
H6 C16 2.8138 no 2_557
H6 C22 2.9693 no 2_557
H6 H5 2.5656 no 2_557
H6 H5 2.9168 no 3_557
H6 H9 2.8209 no 2_557
H6 H18 3.5813 no 3_557
H7 H8 3.3386 no 4_566
H7 H11 3.4941 no 4_565
H7 H12 3.2155 no 4_566
H7 H21 3.5562 no 2_457
H8 C7 3.2736 no 4_565
H8 C10 3.2155 no 4_565
H8 C20 3.2660 no 4_565
H8 C28 3.4074 no 4_564
H8 H1 2.3650 no 4_565
H8 H2 3.5612 no 4_565
H8 H3 2.9415 no 4_565
H8 H7 3.3386 no 4_564
H8 H8 3.0387 no 4_565
H8 H13 2.6169 no 4_564
H9 C13 3.5148 no 2_457
H9 C17 3.3817 no 2_457
H9 C33 3.3316 no 3_548
H9 H4 3.0899 no 2_457
H9 H4 3.2593 no 3_547
H9 H6 2.8209 no 2_457
H9 H10 3.3220 no 2_458
H9 H17 2.5734 no 3_548
H9 H25 3.5169 no 2_458
H10 O5 3.0525 no 2_556
H10 C33 3.4378 no 4_665
H10 H9 3.3220 no 2_558
H10 H10 3.4476 no 4_665
H10 H17 2.6766 no 4_665
H11 O3 2.7400 no 4_565
H11 C11 3.3818 no 4_565
H11 H2 3.0372 no 4_565
H11 H7 3.4941 no 4_565
H11 H12 3.1660 no 1_556
H11 H18 3.4585 no 3_557
H11 H19 3.5386 no 3_557
H11 H22 3.3596 no 3_557
H11 H27 2.9746 no 3_557
H12 C25 3.0160 no 1_554
H12 C29 3.3407 no 1_554
H12 C31 3.2629 no 1_554
H12 H7 3.2155 no 4_564
H12 H11 3.1660 no 1_554
H12 H13 3.1063 no 4_564
H12 H15 3.5795 no 1_554
H12 H20 3.1493 no 3_557
H12 H25 3.2119 no 1_554
H13 C7 3.1421 no 1_556
H13 C8 3.1974 no 1_556
H13 C20 3.0412 no 4_566
H13 C21 3.1053 no 2_458
H13 C26 3.2891 no 4_566
H13 H1 2.7171 no 1_556
H13 H2 2.7858 no 1_556
H13 H8 2.6169 no 4_566
H13 H12 3.1063 no 4_566
H13 H18 3.4853 no 2_458
H13 H19 2.3494 no 2_458
H13 H20 3.1138 no 2_458
H13 H21 3.5909 no 2_457
H14 O1 3.5708 no 3_557
H14 N5 2.9152 no 3_557
H14 C7 3.4536 no 3_557
H14 C8 3.2624 no 3_557
H14 C9 3.3663 no 3_557
H14 C11 3.1920 no 3_557
H14 C27 3.4193 no 3_557
H14 C32 3.5278 no 3_558
H14 H4 3.5760 no 1_556
H14 H16 3.4911 no 3_558
H14 H22 2.7034 no 3_557
H14 H27 2.8110 no 3_557
H14 H28 3.3483 no 3_557
H14 H31 3.0491 no 3_557
H15 C8 3.2216 no 4_565
H15 H2 2.7229 no 4_565
H15 H12 3.5795 no 1_556
H15 H18 3.3313 no 3_557
H16 O3 3.1372 no 1_556
H16 O4 3.5572 no 2_458
H16 C8 3.3514 no 1_556
H16 C21 3.5212 no 2_458
H16 H2 2.9739 no 1_556
H16 H14 3.4911 no 3_548
H16 H17 3.2706 no 3_548
H16 H19 2.6346 no 2_458
H16 H24 3.2558 no 2_458
H17 C22 3.0969 no 3_558
H17 C23 3.4467 no 4_665
H17 C32 3.4729 no 3_558
H17 H4 3.1435 no 1_556
H17 H9 2.5734 no 3_558
H17 H10 2.6766 no 4_665
H17 H16 3.2706 no 3_558
H17 H17 3.2723 no 4_665
H17 H28 3.2424 no 3_557
H18 C10 3.2331 no 3_547
H18 C12 3.4863 no 3_547
H18 C13 3.1121 no 3_547
H18 C17 3.1141 no 3_547
H18 C18 3.2014 no 3_547
H18 C20 3.2452 no 3_547
H18 C25 3.1652 no 3_547
H18 C26 3.2020 no 3_547
H18 C29 3.5681 no 3_547
H18 C31 3.1042 no 3_547
H18 H2 3.5291 no 2_557
H18 H4 3.5666 no 3_547
H18 H6 3.5813 no 3_547
H18 H11 3.4585 no 3_547
H18 H13 3.4853 no 2_558
H18 H15 3.3313 no 3_547
H19 C20 3.5359 no 3_547
H19 C26 3.5632 no 3_547
H19 C28 2.9199 no 2_558
H19 C32 3.0562 no 2_558
H19 H2 2.8067 no 2_557
H19 H11 3.5386 no 3_547
H19 H13 2.3494 no 2_558
H19 H16 2.6346 no 2_558
H20 C13 3.0249 no 3_547
H20 C20 3.5552 no 3_547
H20 C26 2.9992 no 3_547
H20 H4 3.1510 no 3_547
H20 H12 3.1493 no 3_547
H20 H13 3.1138 no 2_558
H20 H22 3.0041 no 1_556
H21 O3 3.4742 no 2_557
H21 C16 3.1055 no 2_557
H21 C19 3.0687 no 2_557
H21 C22 3.1134 no 2_557
H21 C24 3.0906 no 2_557
H21 C28 3.0805 no 2_557
H21 C32 3.1071 no 2_557
H21 H7 3.5562 no 2_557
H21 H13 3.5909 no 2_557
H22 C29 3.4030 no 3_547
H22 H11 3.3596 no 3_547
H22 H14 2.7034 no 3_547
H22 H20 3.0041 no 1_554
H23 C30 3.3514 no 1_554
H23 H24 2.7029 no 1_554
H23 H25 3.2183 no 1_554
H24 C27 3.4918 no 1_556
H24 H16 3.2558 no 2_558
H24 H23 2.7029 no 1_556
H25 C13 2.9251 no 1_556
H25 C17 3.5133 no 1_556
H25 C26 3.0931 no 1_556
H25 H4 2.9676 no 1_556
H25 H9 3.5169 no 2_558
H25 H12 3.2119 no 1_556
H25 H23 3.2183 no 1_556
H27 O3 3.1133 no 2_557
H27 C25 3.5394 no 3_547
H27 C29 3.4612 no 3_547
H27 H11 2.9746 no 3_547
H27 H14 2.8110 no 3_547
H28 O2 3.3014 no 2_457
H28 O5 2.9135 no 1_556
H28 C23 3.5757 no 3_547
H28 C29 3.1636 no 3_547
H28 C33 3.0879 no 3_547
H28 H14 3.3483 no 3_547
H28 H17 3.2424 no 3_547
H28 H30 3.0543 no 2_457
H30 O3 2.0305 no 2_557
H30 O5 3.3402 no 2_556
H30 C11 2.9236 no 2_557
H30 C14 3.2406 no 2_557
H30 C16 3.5037 no 2_557
H30 C24 3.3022 no 2_557
H30 H5 3.4888 no 2_557
H30 H28 3.0543 no 2_557
H31 C29 3.5672 no 3_547
H31 H14 3.0491 no 3_547

loop_
_geom_hbond_atom_site_label_D
_geom_hbond_atom_site_label_H
_geom_hbond_atom_site_label_A
_geom_hbond_site_symmetry_A
_geom_hbond_distance_DA
_geom_hbond_distance_DH
_geom_hbond_distance_HA
_geom_hbond_angle_DHA
_geom_hbond_publ_flag
O2 H30 O3 2_557 2.814(2) 0.820 2.030 159.7 no
N5 H31 O1 . 2.496(3) 0.930 2.025 109.7 no

loop_
_geom_torsion_atom_site_label_1
_geom_torsion_atom_site_label_2
_geom_torsion_atom_site_label_3
_geom_torsion_atom_site_label_4
_geom_torsion
_geom_torsion_publ_flag
C21 O1 C14 C11 -164.77(16) no
C21 O1 C14 C24 70.2(2) no
C30 O4 C15 C6 -172.88(16) no
C30 O4 C15 C12 62.3(3) no
C8 N5 C11 O3 -6.3(3) no
C8 N5 C11 C14 172.66(16) no
C11 N5 C8 C7 -155.96(18) no
O2 C6 C9 C7 174.53(14) no
O2 C6 C9 C27 -60.92(19) no
O2 C6 C15 O4 -64.76(18) no
O2 C6 C15 C12 58.5(2) no
O2 C6 C18 C10 -169.31(15) no
O2 C6 C18 C17 16.7(3) no
C9 C6 C15 O4 54.87(19) no
C9 C6 C15 C12 178.14(14) no
C15 C6 C9 C7 54.5(2) no
C15 C6 C9 C27 179.04(14) no
C9 C6 C18 C10 72.8(2) no
C9 C6 C18 C17 -101.25(18) no
C18 C6 C9 C7 -68.9(2) no
C18 C6 C9 C27 55.65(19) no
C15 C6 C18 C10 -49.9(3) no
C15 C6 C18 C17 136.08(16) no
C18 C6 C15 O4 177.57(14) no
C18 C6 C15 C12 -59.2(2) no
C8 C7 C9 C6 -110.3(3) no
C8 C7 C9 C27 123.7(3) no
C9 C7 C8 N5 4.5(4) no
C18 C10 C20 C26 -0.9(3) no
C20 C10 C18 C6 -172.37(17) no
C20 C10 C18 C17 1.8(3) no
O3 C11 C14 O1 179.36(17) no
O3 C11 C14 C24 -56.9(3) no
N5 C11 C14 O1 0.4(3) no
N5 C11 C14 C24 124.07(17) no
C15 C12 C23 C33 -178.69(17) no
C23 C12 C15 O4 50.6(3) no
C23 C12 C15 C6 -68.9(3) no
C15 C12 C31 C25 178.22(17) no
C31 C12 C15 O4 -128.22(19) no
C31 C12 C15 C6 112.2(2) no
C23 C12 C31 C25 -0.7(3) no
C31 C12 C23 C33 0.2(3) no
C17 C13 C26 C20 1.8(3) no
C26 C13 C17 C18 -0.9(3) no
O1 C14 C24 C16 -107.31(19) no
O1 C14 C24 C19 69.7(3) no
C11 C14 C24 C16 131.83(17) no
C11 C14 C24 C19 -51.2(3) no
C22 C16 C24 C14 176.86(18) no
C22 C16 C24 C19 -0.2(3) no
C24 C16 C22 C32 -0.0(4) no
C13 C17 C18 C6 173.35(17) no
C13 C17 C18 C10 -0.9(3) no
C24 C19 C28 C32 -0.2(4) no
C28 C19 C24 C14 -176.72(19) no
C28 C19 C24 C16 0.3(3) no
C10 C20 C26 C13 -1.0(3) no
C16 C22 C32 C28 0.1(4) no
C12 C23 C33 C29 0.3(4) no
C29 C25 C31 C12 0.6(4) no
C31 C25 C29 C33 -0.1(4) no
C19 C28 C32 C22 -0.0(4) no
C25 C29 C33 C23 -0.4(4) no
